data_2209822
loop_
_publ_author_name
'Liu, Zhi-Qian'
'Liu, Zhi-Qian'
'Yan, Xiao-Chen'
'Wang, Hai-Bo'

_publ_section_title
;Methyl
 2-(2-{1-[3-(4-bromophenyl)-1,2,4-oxadiazol-5-yl]-2-(dimethylamino)vinyloxy}phenyl)-3-(dimethylamino)acrylate
;
_journal_coeditor_code DN2044
_journal_issue 8
_journal_name_full 'Acta Crystallographica Section E'
_journal_page_first o3467
_journal_page_last o3468
_journal_paper_doi 10.1107/S1600536806022276
_journal_volume 62
_journal_year 2006
_chemical_formula_iupac 'C24 H25 Br N4 O4'
_chemical_formula_moiety 'C24 H25 Br N4 O4'
_chemical_formula_sum 'C24 H25 Br N4 O4'
_chemical_formula_weight 513.39
_chemical_name_systematic
;
Methyl
2-(2-{1-[3-(4-bromophenyl)-1,2,4-oxadiazol-5-yl]-2-
(dimethylamino)vinyloxy}phenyl)-3-(dimethylamino)acrylate
;
_space_group_IT_number 14
_symmetry_cell_setting monoclinic
_symmetry_space_group_name_Hall '-P 2yn'
_symmetry_space_group_name_H-M 'P 1 21/n 1'
_atom_sites_solution_hydrogens geom
_atom_sites_solution_primary direct
_atom_sites_solution_secondary difmap
_audit_creation_method SHELXL-97
_cell_angle_alpha 90.00
_cell_angle_beta 98.37(3)
_cell_angle_gamma 90.00
_cell_formula_units_Z 4
_cell_length_a 15.479(3)
_cell_length_b 8.5690(17)
_cell_length_c 17.919(4)
_cell_measurement_reflns_used 25
_cell_measurement_temperature 293(2)
_cell_measurement_theta_max 12
_cell_measurement_theta_min 9
_cell_volume 2351.5(9)
_computing_cell_refinement 'CAD-4 Software'
_computing_data_collection 'CAD-4 Software (Enraf--Nonius, 1989)'
_computing_data_reduction 'XCAD4 (Harms & Wocadlo, 1995)'
_computing_molecular_graphics
;
ORTEPIII (Burnett & Johnson, 1996), ORTEP-3 for Windows (Farrugia,
1997) and
PLATON (Spek, 2003)
;
_computing_publication_material SHELXL97
_computing_structure_refinement 'SHELXL97 (Sheldrick, 1997)'
_computing_structure_solution 'SHELXS97 (Sheldrick, 1997)'
_diffrn_ambient_temperature 293(2)
_diffrn_measured_fraction_theta_full 0.996
_diffrn_measured_fraction_theta_max 0.996
_diffrn_measurement_device_type 'Enraf--Nonius CAD-4'
_diffrn_measurement_method \w/2\q
_diffrn_radiation_monochromator graphite
_diffrn_radiation_source 'fine-focus sealed tube'
_diffrn_radiation_type MoK\a
_diffrn_radiation_wavelength 0.71073
_diffrn_reflns_av_R_equivalents 0.0549
_diffrn_reflns_av_sigmaI/netI 0.1140
_diffrn_reflns_limit_h_max 19
_diffrn_reflns_limit_h_min 0
_diffrn_reflns_limit_k_max 10
_diffrn_reflns_limit_k_min 0
_diffrn_reflns_limit_l_max 21
_diffrn_reflns_limit_l_min -22
_diffrn_reflns_number 4779
_diffrn_reflns_theta_full 26.00
_diffrn_reflns_theta_max 26.00
_diffrn_reflns_theta_min 1.63
_diffrn_standards_decay_% 0
_diffrn_standards_interval_count 200
_diffrn_standards_interval_time 120
_diffrn_standards_number 3
_exptl_absorpt_coefficient_mu 1.786
_exptl_absorpt_correction_T_max 0.8416
_exptl_absorpt_correction_T_min 0.5352
_exptl_absorpt_correction_type psi-scan
_exptl_absorpt_process_details '(North <i>et al.</i>,  1968)'
_exptl_crystal_colour colourless
_exptl_crystal_density_diffrn 1.450
_exptl_crystal_density_method 'not measured'
_exptl_crystal_description block
_exptl_crystal_F_000 1056
_exptl_crystal_size_max 0.40
_exptl_crystal_size_mid 0.30
_exptl_crystal_size_min 0.10
_refine_diff_density_max 0.447
_refine_diff_density_min -0.453
_refine_ls_extinction_method none
_refine_ls_goodness_of_fit_ref 1.001
_refine_ls_hydrogen_treatment constr
_refine_ls_matrix_type full
_refine_ls_number_parameters 303
_refine_ls_number_reflns 4603
_refine_ls_number_restraints 0
_refine_ls_restrained_S_all 1.001
_refine_ls_R_factor_all 0.1888
_refine_ls_R_factor_gt 0.0688
_refine_ls_shift/su_max 0.032
_refine_ls_shift/su_mean 0.001
_refine_ls_structure_factor_coef Fsqd
_refine_ls_weighting_details 'calc w=1/[\s^2^(Fo^2^)+(0.0685P)^2^] where P=(Fo^2^+2Fc^2^)/3'
_refine_ls_weighting_scheme calc
_refine_ls_wR_factor_gt 0.1278
_refine_ls_wR_factor_ref 0.1724
_reflns_number_gt 1956
_reflns_number_total 4603
_reflns_threshold_expression I>2\s(I)
_cod_data_source_file dn2044.cif
_cod_data_source_block I
_cod_depositor_comments
;
The following automatic conversions were performed:
'_symmetry_cell_setting' value 'Monoclinic' changed to 'monoclinic'
according to '/home/saulius/struct/CIF-dictionaries/cif_core.dic'
dictionary named 'cif_core.dic' version 2.4.1 from 2010-06-29.

Automatic conversion script
Id: cif_fix_enum 1527 2010-12-29 10:47:43Z saulius 

The following automatic conversions were performed:

'_symmetry_cell_setting' value 'Monoclinic' changed to 'monoclinic'
according to /home/saulius/struct/CIF-dictionaries/cif_core.dic
dictionary named 'cif_core.dic' version 2.4.1 from 2010-06-29.

Automatic conversion script
Id: cif_fix_values 1715 2011-07-08 13:25:40Z adriana 
;
_cod_original_sg_symbol_H-M 'P 21/n'
_cod_database_code 2209822
_cod_database_fobs_code 2209822

loop_
_symmetry_equiv_pos_as_xyz
'x, y, z'
'-x+1/2, y+1/2, -z+1/2'
'-x, -y, -z'
'x-1/2, -y-1/2, z-1/2'

loop_
_atom_site_type_symbol
_atom_site_label
_atom_site_fract_x
_atom_site_fract_y
_atom_site_fract_z
_atom_site_U_iso_or_equiv
_atom_site_adp_type
_atom_site_calc_flag
_atom_site_refinement_flags
_atom_site_occupancy
Br Br 0.94458(5) 0.76743(8) 0.56809(5) 0.0919(4) Uani d . 1
O O1 0.7163(3) -0.0515(5) 0.6679(2) 0.0713(13) Uani d . 1
O O2 0.6984(2) -0.2752(4) 0.49564(19) 0.0445(9) Uani d . 1
O O3 0.7908(3) -0.6172(4) 0.3535(2) 0.0605(11) Uani d . 1
O O4 0.6514(3) -0.5581(4) 0.3607(2) 0.0614(11) Uani d . 1
N N1 0.7546(4) 0.0985(6) 0.6809(3) 0.0708(15) Uani d . 1
N N2 0.7538(3) 0.0257(5) 0.5593(2) 0.0459(12) Uani d . 1
C C1 0.5801(4) -0.5530(8) 0.6657(3) 0.076(2) Uani d . 1
H H1A 0.5924 -0.4911 0.7106 0.114 Uiso calc R 1
H H1B 0.6086 -0.6524 0.6737 0.114 Uiso calc R 1
H H1C 0.5182 -0.5685 0.6537 0.114 Uiso calc R 1
C C2 0.6107(4) -0.5610(7) 0.5344(3) 0.0651(17) Uani d . 1
H H2A 0.5920 -0.4947 0.4919 0.098 Uiso calc R 1
H H2B 0.5710 -0.6471 0.5342 0.098 Uiso calc R 1
H H2C 0.6682 -0.5998 0.5312 0.098 Uiso calc R 1
N N3 0.6120(3) -0.4729(6) 0.6034(3) 0.0573(13) Uani d . 1
C C3 0.6470(3) -0.3298(7) 0.6138(3) 0.0500(15) Uani d . 1
H H3 0.6459 -0.2899 0.6620 0.060 Uiso calc R 1
C C4 0.6834(3) -0.2326(6) 0.5680(3) 0.0429(13) Uani d . 1
C C5 0.7189(3) -0.0862(7) 0.5941(3) 0.0441(14) Uani d . 1
C C6 0.7753(3) 0.1360(6) 0.6151(3) 0.0450(14) Uani d . 1
C C7 0.8165(3) 0.2853(6) 0.6030(3) 0.0444(14) Uani d . 1
C C8 0.8237(4) 0.3995(7) 0.6592(3) 0.0553(16) Uani d . 1
H H8 0.8028 0.3790 0.7043 0.066 Uiso calc R 1
C C9 0.8613(4) 0.5417(7) 0.6488(4) 0.0583(17) Uani d . 1
H H9 0.8647 0.6179 0.6860 0.070 Uiso calc R 1
C C10 0.8936(4) 0.5697(7) 0.5825(4) 0.0567(16) Uani d . 1
C C11 0.8863(3) 0.4619(7) 0.5250(3) 0.0556(16) Uani d . 1
H H11 0.9061 0.4844 0.4796 0.067 Uiso calc R 1
C C12 0.8486(3) 0.3183(7) 0.5367(3) 0.0484(15) Uani d . 1
H H12 0.8449 0.2428 0.4991 0.058 Uiso calc R 1
C C13 0.6453(3) -0.2127(5) 0.4338(3) 0.0372(12) Uani d . 1
C C14 0.5728(3) -0.1235(6) 0.4398(3) 0.0453(14) Uani d . 1
H H14 0.5572 -0.1035 0.4870 0.054 Uiso calc R 1
C C15 0.5233(3) -0.0637(6) 0.3764(3) 0.0522(15) Uani d . 1
H H15 0.4745 -0.0027 0.3805 0.063 Uiso calc R 1
C C16 0.5465(3) -0.0951(6) 0.3068(3) 0.0505(15) Uani d . 1
H H16 0.5134 -0.0547 0.2636 0.061 Uiso calc R 1
C C17 0.6187(4) -0.1865(6) 0.3006(3) 0.0516(15) Uani d . 1
H H17 0.6332 -0.2078 0.2531 0.062 Uiso calc R 1
C C18 0.6701(3) -0.2471(5) 0.3641(3) 0.0357(12) Uani d . 1
C C19 0.9558(4) -0.1468(8) 0.3386(4) 0.087(2) Uani d . 1
H H19A 0.9888 -0.1101 0.3848 0.131 Uiso calc R 1
H H19B 0.9614 -0.0740 0.2989 0.131 Uiso calc R 1
H H19C 0.9776 -0.2468 0.3260 0.131 Uiso calc R 1
C C20 0.8205(4) -0.0161(6) 0.3626(3) 0.0657(18) Uani d . 1
H H20A 0.7775 0.0086 0.3200 0.099 Uiso calc R 1
H H20B 0.8624 0.0669 0.3709 0.099 Uiso calc R 1
H H20C 0.7924 -0.0288 0.4066 0.099 Uiso calc R 1
N N4 0.8648(3) -0.1609(5) 0.3478(3) 0.0542(13) Uani d . 1
C C21 0.8283(4) -0.3039(6) 0.3484(3) 0.0469(15) Uani d . 1
H H21 0.8658 -0.3860 0.3418 0.056 Uiso calc R 1
C C22 0.7464(3) -0.3477(6) 0.3571(3) 0.0390(13) Uani d . 1
C C23 0.7346(4) -0.5182(7) 0.3566(3) 0.0487(15) Uani d . 1
C C24 0.6341(5) -0.7234(6) 0.3621(4) 0.082(2) Uani d . 1
H H24A 0.6497 -0.7712 0.3175 0.123 Uiso calc R 1
H H24B 0.5731 -0.7401 0.3640 0.123 Uiso calc R 1
H H24C 0.6680 -0.7689 0.4059 0.123 Uiso calc R 1

loop_
_atom_site_aniso_label
_atom_site_aniso_U_11
_atom_site_aniso_U_22
_atom_site_aniso_U_33
_atom_site_aniso_U_12
_atom_site_aniso_U_13
_atom_site_aniso_U_23
Br 0.0854(5) 0.0546(5) 0.1364(8) -0.0135(4) 0.0183(5) -0.0120(5)
O1 0.123(4) 0.055(3) 0.039(2) -0.020(3) 0.022(2) -0.002(2)
O2 0.049(2) 0.045(2) 0.040(2) 0.0147(18) 0.0070(18) -0.0022(19)
O3 0.081(3) 0.043(2) 0.061(3) 0.010(2) 0.024(2) -0.006(2)
O4 0.071(3) 0.031(2) 0.085(3) -0.007(2) 0.021(2) -0.002(2)
N1 0.115(4) 0.062(4) 0.039(3) -0.021(3) 0.023(3) -0.009(3)
N2 0.056(3) 0.043(3) 0.039(3) 0.003(2) 0.008(2) -0.002(2)
C1 0.091(5) 0.071(5) 0.069(4) -0.016(4) 0.019(4) 0.013(4)
C2 0.068(4) 0.055(4) 0.071(4) 0.006(3) 0.007(4) -0.004(4)
N3 0.064(3) 0.055(3) 0.054(3) -0.012(3) 0.012(3) 0.001(3)
C3 0.055(4) 0.055(4) 0.041(3) 0.005(3) 0.009(3) 0.005(3)
C4 0.048(3) 0.049(4) 0.034(3) 0.009(3) 0.013(3) -0.002(3)
C5 0.053(4) 0.049(4) 0.032(3) 0.007(3) 0.011(3) 0.001(3)
C6 0.049(3) 0.046(4) 0.040(3) 0.003(3) 0.008(3) 0.000(3)
C7 0.047(3) 0.047(3) 0.037(3) 0.010(3) -0.001(3) -0.003(3)
C8 0.064(4) 0.058(4) 0.041(3) 0.005(3) 0.000(3) -0.008(3)
C9 0.062(4) 0.051(4) 0.059(4) 0.006(3) -0.004(3) -0.021(3)
C10 0.053(4) 0.044(4) 0.070(4) -0.005(3) -0.003(3) -0.002(4)
C11 0.052(4) 0.057(4) 0.057(4) -0.004(3) 0.004(3) 0.000(3)
C12 0.052(4) 0.048(4) 0.045(4) -0.003(3) 0.006(3) -0.010(3)
C13 0.039(3) 0.029(3) 0.045(3) -0.002(2) 0.008(3) 0.004(3)
C14 0.049(3) 0.039(3) 0.048(4) 0.007(3) 0.007(3) -0.004(3)
C15 0.044(3) 0.038(3) 0.073(4) 0.005(3) 0.004(3) 0.000(3)
C16 0.052(4) 0.044(3) 0.051(4) 0.004(3) -0.008(3) 0.013(3)
C17 0.068(4) 0.048(4) 0.039(3) -0.004(3) 0.010(3) 0.000(3)
C18 0.041(3) 0.027(3) 0.039(3) -0.005(2) 0.007(3) 0.002(3)
C19 0.058(4) 0.077(5) 0.132(7) -0.010(4) 0.031(4) -0.009(5)
C20 0.074(4) 0.040(4) 0.085(5) -0.014(3) 0.020(4) -0.012(3)
N4 0.048(3) 0.049(3) 0.069(3) -0.002(3) 0.018(2) -0.003(3)
C21 0.056(4) 0.034(3) 0.053(4) 0.008(3) 0.016(3) -0.005(3)
C22 0.050(3) 0.036(3) 0.034(3) 0.002(3) 0.013(3) 0.000(3)
C23 0.058(4) 0.042(4) 0.049(4) 0.007(3) 0.018(3) -0.007(3)
C24 0.102(5) 0.032(4) 0.115(6) -0.019(3) 0.029(5) -0.008(4)

loop_
_atom_type_symbol
_atom_type_description
_atom_type_scat_dispersion_real
_atom_type_scat_dispersion_imag
_atom_type_scat_source
C C 0.0033 0.0016 'International Tables Vol C Tables 4.2.6.8 and 6.1.1.4'
H H 0.0000 0.0000 'International Tables Vol C Tables 4.2.6.8 and 6.1.1.4'
N N 0.0061 0.0033 'International Tables Vol C Tables 4.2.6.8 and 6.1.1.4'
O O 0.0106 0.0060 'International Tables Vol C Tables 4.2.6.8 and 6.1.1.4'
Br Br -0.2901 2.4595 'International Tables Vol C Tables 4.2.6.8 and 6.1.1.4'

loop_
_geom_angle_atom_site_label_1
_geom_angle_atom_site_label_2
_geom_angle_atom_site_label_3
_geom_angle
C5 O1 N1 106.7(4)
C13 O2 C4 118.7(4)
C23 O4 C24 115.6(5)
C6 N1 O1 103.0(4)
C5 N2 C6 103.3(4)
N3 C1 H1A 109.5
N3 C1 H1B 109.5
H1A C1 H1B 109.5
N3 C1 H1C 109.5
H1A C1 H1C 109.5
H1B C1 H1C 109.5
N3 C2 H2A 109.5
N3 C2 H2B 109.5
H2A C2 H2B 109.5
N3 C2 H2C 109.5
H2A C2 H2C 109.5
H2B C2 H2C 109.5
C3 N3 C2 123.4(5)
C3 N3 C1 120.0(5)
C2 N3 C1 116.4(5)
N3 C3 C4 132.4(6)
N3 C3 H3 113.8
C4 C3 H3 113.8
C3 C4 O2 123.0(5)
C3 C4 C5 121.3(5)
O2 C4 C5 115.3(5)
N2 C5 O1 112.1(5)
N2 C5 C4 131.2(5)
O1 C5 C4 116.7(5)
N1 C6 N2 114.8(5)
N1 C6 C7 121.3(5)
N2 C6 C7 123.9(5)
C12 C7 C8 118.4(5)
C12 C7 C6 121.8(5)
C8 C7 C6 119.8(5)
C9 C8 C7 120.9(6)
C9 C8 H8 119.6
C7 C8 H8 119.6
C8 C9 C10 119.2(6)
C8 C9 H9 120.4
C10 C9 H9 120.4
C9 C10 C11 121.9(6)
C9 C10 Br 118.9(5)
C11 C10 Br 119.1(5)
C10 C11 C12 118.1(6)
C10 C11 H11 120.9
C12 C11 H11 120.9
C7 C12 C11 121.5(5)
C7 C12 H12 119.3
C11 C12 H12 119.3
C14 C13 O2 123.3(5)
C14 C13 C18 121.5(5)
O2 C13 C18 115.3(4)
C15 C14 C13 120.5(5)
C15 C14 H14 119.8
C13 C14 H14 119.8
C16 C15 C14 119.3(5)
C16 C15 H15 120.3
C14 C15 H15 120.3
C15 C16 C17 120.3(5)
C15 C16 H16 119.9
C17 C16 H16 119.9
C16 C17 C18 121.3(5)
C16 C17 H17 119.4
C18 C17 H17 119.4
C17 C18 C13 117.2(5)
C17 C18 C22 121.0(5)
C13 C18 C22 121.8(4)
N4 C19 H19A 109.5
N4 C19 H19B 109.5
H19A C19 H19B 109.5
N4 C19 H19C 109.5
H19A C19 H19C 109.5
H19B C19 H19C 109.5
N4 C20 H20A 109.5
N4 C20 H20B 109.5
H20A C20 H20B 109.5
N4 C20 H20C 109.5
H20A C20 H20C 109.5
H20B C20 H20C 109.5
C21 N4 C19 119.5(5)
C21 N4 C20 124.2(4)
C19 N4 C20 116.1(5)
N4 C21 C22 130.7(5)
N4 C21 H21 114.6
C22 C21 H21 114.6
C21 C22 C23 113.1(5)
C21 C22 C18 128.3(5)
C23 C22 C18 118.5(5)
O3 C23 O4 121.3(5)
O3 C23 C22 127.0(6)
O4 C23 C22 111.8(5)
O4 C24 H24A 109.5
O4 C24 H24B 109.5
H24A C24 H24B 109.5
O4 C24 H24C 109.5
H24A C24 H24C 109.5
H24B C24 H24C 109.5

loop_
_geom_bond_atom_site_label_1
_geom_bond_atom_site_label_2
_geom_bond_distance
Br C10 1.902(6)
O1 C5 1.361(6)
O1 N1 1.420(6)
O2 C13 1.387(6)
O2 C4 1.398(6)
O3 C23 1.222(6)
O4 C23 1.345(6)
O4 C24 1.442(6)
N1 C6 1.306(7)
N2 C5 1.304(6)
N2 C6 1.381(6)
C1 N3 1.456(7)
C1 H1A 0.9600
C1 H1B 0.9600
C1 H1C 0.9600
C2 N3 1.447(7)
C2 H2A 0.9600
C2 H2B 0.9600
C2 H2C 0.9600
N3 C3 1.343(7)
C3 C4 1.349(7)
C3 H3 0.9300
C4 C5 1.421(7)
C6 C7 1.459(7)
C7 C12 1.382(7)
C7 C8 1.397(7)
C8 C9 1.374(8)
C8 H8 0.9300
C9 C10 1.375(8)
C9 H9 0.9300
C10 C11 1.377(8)
C11 C12 1.391(7)
C11 H11 0.9300
C12 H12 0.9300
C13 C14 1.375(6)
C13 C18 1.390(7)
C14 C15 1.374(7)
C14 H14 0.9300
C15 C16 1.374(7)
C15 H15 0.9300
C16 C17 1.383(7)
C16 H16 0.9300
C17 C18 1.390(7)
C17 H17 0.9300
C18 C22 1.483(7)
C19 N4 1.448(7)
C19 H19A 0.9600
C19 H19B 0.9600
C19 H19C 0.9600
C20 N4 1.460(7)
C20 H20A 0.9600
C20 H20B 0.9600
C20 H20C 0.9600
N4 C21 1.349(7)
C21 C22 1.353(7)
C21 H21 0.9300
C22 C23 1.472(7)
C24 H24A 0.9600
C24 H24B 0.9600
C24 H24C 0.9600

loop_
_geom_hbond_atom_site_label_D
_geom_hbond_atom_site_label_H
_geom_hbond_atom_site_label_A
_geom_hbond_site_symmetry_A
_geom_hbond_distance_DH
_geom_hbond_distance_HA
_geom_hbond_distance_DA
_geom_hbond_angle_DHA
C8 H8 O1 2_656 0.93 2.43 3.274(7) 151.6
C17 H17 O3 2_655 0.93 2.51 3.327(7) 147.1

loop_
_cod_related_entry_id
_cod_related_entry_database
_cod_related_entry_code
1 ChemSpider 21179005
